data_2209498
loop_
_publ_author_name
'Jeannie Bee-Jan Teh'
'P. S. Patil'
'Hoong-Kun Fun'
'Ibrahim Abdul Razak'
'S. M. Dharmaprakash'

_publ_section_title
;
 1-(4-Chlorophenyl)-3-(2,4,5-trimethoxyphenyl)prop-2-en-1-one
;
_journal_coeditor_code FL2032
_journal_issue 7
_journal_name_full 'Acta Crystallographica Section E'
_journal_page_first o2991
_journal_page_last o2992
_journal_paper_doi 10.1107/S1600536806023191
_journal_volume 62
_journal_year 2006
_chemical_formula_iupac 'C18 H16 Cl2 O4'
_chemical_formula_moiety 'C18 H16 Cl2 O4'
_chemical_formula_sum 'C18 H16 Cl2 O4'
_chemical_formula_weight 367.21
_chemical_name_systematic
;
1-(4-Chlorophenyl)-3-(2,4,5-trimethoxyphenyl)prop-2-en-1-one
;
_space_group_IT_number 2
_symmetry_cell_setting triclinic
_symmetry_space_group_name_Hall '-P 1'
_symmetry_space_group_name_H-M 'P -1'
_atom_sites_solution_hydrogens geom
_atom_sites_solution_primary direct
_atom_sites_solution_secondary difmap
_audit_creation_method SHELXL-97
_cell_angle_alpha 83.1990(10)
_cell_angle_beta 74.7010(10)
_cell_angle_gamma 82.4190(10)
_cell_formula_units_Z 2
_cell_length_a 8.49850(10)
_cell_length_b 9.3394(2)
_cell_length_c 11.4856(2)
_cell_measurement_reflns_used 7354
_cell_measurement_temperature 297(2)
_cell_measurement_theta_max 35.00
_cell_measurement_theta_min 2.50
_cell_volume 868.29(3)
_computing_cell_refinement APEX2
_computing_data_collection 'APEX2 (Bruker, 2005)'
_computing_data_reduction 'SAINT (Bruker, 2005)'
_computing_molecular_graphics SHELXTL
_computing_publication_material
;
SHELXTL, PARST (Nardelli, 1995) and PLATON (Spek, 2003)
;
_computing_structure_refinement SHELXTL
_computing_structure_solution 'SHELXTL (Sheldrick, 1998)'
_diffrn_ambient_temperature 297(2)
_diffrn_detector_area_resol_mean 8.33
_diffrn_measured_fraction_theta_full 0.992
_diffrn_measured_fraction_theta_max 0.992
_diffrn_measurement_device_type
;
Brucker SMART APEX2 CCD area-detector
;
_diffrn_measurement_method \w
_diffrn_radiation_monochromator graphite
_diffrn_radiation_source 'fine-focus sealed tube'
_diffrn_radiation_type MoK\a
_diffrn_radiation_wavelength 0.71073
_diffrn_reflns_av_R_equivalents 0.0224
_diffrn_reflns_av_sigmaI/netI 0.0278
_diffrn_reflns_limit_h_max 13
_diffrn_reflns_limit_h_min -13
_diffrn_reflns_limit_k_max 15
_diffrn_reflns_limit_k_min -14
_diffrn_reflns_limit_l_max 18
_diffrn_reflns_limit_l_min -18
_diffrn_reflns_number 18803
_diffrn_reflns_theta_full 35.00
_diffrn_reflns_theta_max 35.00
_diffrn_reflns_theta_min 2.50
_diffrn_standards_number 0
_exptl_absorpt_coefficient_mu 0.392
_exptl_absorpt_correction_T_max 0.8947
_exptl_absorpt_correction_T_min 0.8155
_exptl_absorpt_correction_type multi-scan
_exptl_absorpt_process_details '(SADABS; Bruker, 2005)'
_exptl_crystal_colour Yellow
_exptl_crystal_density_diffrn 1.405
_exptl_crystal_density_method 'not measured'
_exptl_crystal_description Block
_exptl_crystal_F_000 380
_exptl_crystal_size_max 0.41
_exptl_crystal_size_mid 0.38
_exptl_crystal_size_min 0.29
_refine_diff_density_max 0.645
_refine_diff_density_min -0.470
_refine_ls_extinction_coef 0.045(5)
_refine_ls_extinction_expression Fc^*^=kFc[1+0.001xFc^2^\l^3^/sin(2\q)]^-1/4^
_refine_ls_extinction_method SHELXTL
_refine_ls_goodness_of_fit_ref 1.026
_refine_ls_hydrogen_treatment constr
_refine_ls_matrix_type full
_refine_ls_number_parameters 221
_refine_ls_number_reflns 7577
_refine_ls_number_restraints 0
_refine_ls_restrained_S_all 1.026
_refine_ls_R_factor_all 0.0854
_refine_ls_R_factor_gt 0.0538
_refine_ls_shift/su_max 0.000
_refine_ls_shift/su_mean 0.000
_refine_ls_structure_factor_coef Fsqd
_refine_ls_weighting_details 'calc w=1/[\s^2^(Fo^2^)+(0.0838P)^2^+0.1675P] where P=(Fo^2^+2Fc^2^)/3'
_refine_ls_weighting_scheme calc
_refine_ls_wR_factor_gt 0.1492
_refine_ls_wR_factor_ref 0.1784
_reflns_number_gt 4710
_reflns_number_total 7577
_reflns_threshold_expression I>2\s(I)
_cod_data_source_file fl2032.cif
_cod_data_source_block I
_cod_depositor_comments
;
The following automatic conversions were performed:
'_symmetry_cell_setting' value 'Triclinic' changed to 'triclinic'
according to '/home/saulius/struct/CIF-dictionaries/cif_core.dic'
dictionary named 'cif_core.dic' version 2.4.1 from 2010-06-29.

Automatic conversion script
Id: cif_fix_enum 1527 2010-12-29 10:47:43Z saulius 

The following automatic conversions were performed:

'_symmetry_cell_setting' value 'Triclinic' changed to 'triclinic'
according to /home/saulius/struct/CIF-dictionaries/cif_core.dic
dictionary named 'cif_core.dic' version 2.4.1 from 2010-06-29.

Automatic conversion script
Id: cif_fix_values 1715 2011-07-08 13:25:40Z adriana 
;
_cod_database_code 2209498
_cod_database_fobs_code 2209498

loop_
_symmetry_equiv_pos_as_xyz
'x, y, z'
'-x, -y, -z'

loop_
_atom_site_type_symbol
_atom_site_label
_atom_site_fract_x
_atom_site_fract_y
_atom_site_fract_z
_atom_site_U_iso_or_equiv
_atom_site_adp_type
_atom_site_calc_flag
_atom_site_refinement_flags
_atom_site_occupancy
Cl Cl1 0.52251(6) 0.72438(5) 0.08214(5) 0.06765(16) Uani d . 1
Cl Cl2 0.95400(8) 0.38434(7) -0.22189(4) 0.0825(2) Uani d . 1
O O1 0.29504(18) 0.09872(15) 0.21394(10) 0.0646(4) Uani d . 1
O O2 0.13395(15) -0.20217(11) 0.59043(10) 0.0535(3) Uani d . 1
O O3 0.22937(15) -0.02397(12) 0.70496(9) 0.0524(3) Uani d . 1
O O4 0.5997(3) 0.60235(17) 0.32927(13) 0.0980(7) Uani d . 1
C C1 0.28089(18) 0.06510(15) 0.33547(12) 0.0436(3) Uani d . 1
C C2 0.20904(18) -0.05736(16) 0.39870(13) 0.0453(3) Uani d . 1
H H2A 0.1693 -0.1196 0.3584 0.054 Uiso calc R 1
C C3 0.19764(16) -0.08505(14) 0.52149(12) 0.0417(3) Uani d . 1
C C4 0.25229(16) 0.01179(14) 0.58327(11) 0.0392(3) Uani d . 1
C C5 0.32665(16) 0.12973(14) 0.51932(12) 0.0397(3) Uani d . 1
H H5A 0.3652 0.1924 0.5600 0.048 Uiso calc R 1
C C6 0.34536(16) 0.15700(14) 0.39333(11) 0.0402(3) Uani d . 1
C C7 0.43704(17) 0.27306(15) 0.32205(12) 0.0427(3) Uani d . 1
H H7A 0.4648 0.2708 0.2383 0.051 Uiso calc R 1
C C8 0.4853(2) 0.38234(16) 0.36500(13) 0.0529(4) Uani d . 1
H H8A 0.4544 0.3891 0.4483 0.063 Uiso calc R 1
C C9 0.5836(3) 0.49182(17) 0.28869(14) 0.0575(4) Uani d . 1
C C10 0.67078(19) 0.46607(15) 0.15972(12) 0.0451(3) Uani d . 1
C C11 0.65620(18) 0.56705(15) 0.06241(13) 0.0439(3) Uani d . 1
C C12 0.74426(19) 0.54386(16) -0.05514(12) 0.0483(3) Uani d . 1
H H12A 0.7332 0.6117 -0.1194 0.058 Uiso calc R 1
C C13 0.8483(2) 0.41823(18) -0.07462(13) 0.0502(3) Uani d . 1
C C14 0.8682(2) 0.31696(18) 0.01945(15) 0.0539(4) Uani d . 1
H H14A 0.9406 0.2335 0.0048 0.065 Uiso calc R 1
C C15 0.7786(2) 0.34170(16) 0.13591(13) 0.0516(4) Uani d . 1
H H15A 0.7909 0.2735 0.1997 0.062 Uiso calc R 1
C C16 0.2018(3) 0.0319(2) 0.15686(16) 0.0623(4) Uani d . 1
H H16A 0.2167 0.0728 0.0745 0.093 Uiso calc R 1
H H16B 0.0880 0.0471 0.1988 0.093 Uiso calc R 1
H H16C 0.2364 -0.0703 0.1581 0.093 Uiso calc R 1
C C17 0.0952(3) -0.3121(2) 0.52903(19) 0.0689(5) Uani d . 1
H H17A 0.0598 -0.3922 0.5863 0.103 Uiso calc R 1
H H17B 0.1908 -0.3448 0.4687 0.103 Uiso calc R 1
H H17C 0.0091 -0.2732 0.4908 0.103 Uiso calc R 1
C C18 0.2917(2) 0.06401(18) 0.77087(14) 0.0561(4) Uani d . 1
H H18A 0.2722 0.0250 0.8540 0.084 Uiso calc R 1
H H18B 0.2376 0.1607 0.7666 0.084 Uiso calc R 1
H H18C 0.4074 0.0660 0.7368 0.084 Uiso calc R 1

loop_
_atom_site_aniso_label
_atom_site_aniso_U_11
_atom_site_aniso_U_22
_atom_site_aniso_U_33
_atom_site_aniso_U_12
_atom_site_aniso_U_13
_atom_site_aniso_U_23
Cl1 0.0719(3) 0.0504(2) 0.0760(3) -0.00265(19) -0.0161(2) 0.00320(19)
Cl2 0.0964(4) 0.0887(4) 0.0456(2) -0.0116(3) 0.0089(2) 0.0019(2)
O1 0.0839(8) 0.0806(8) 0.0362(5) -0.0424(7) -0.0208(5) 0.0180(5)
O2 0.0701(7) 0.0469(5) 0.0450(5) -0.0263(5) -0.0161(5) 0.0169(4)
O3 0.0727(7) 0.0504(5) 0.0339(5) -0.0230(5) -0.0123(5) 0.0128(4)
O4 0.1785(19) 0.0661(8) 0.0458(7) -0.0676(11) 0.0044(9) -0.0048(6)
C1 0.0476(7) 0.0482(7) 0.0336(6) -0.0142(5) -0.0095(5) 0.0111(5)
C2 0.0504(7) 0.0475(7) 0.0390(6) -0.0175(6) -0.0125(5) 0.0093(5)
C3 0.0420(6) 0.0402(6) 0.0398(6) -0.0110(5) -0.0090(5) 0.0128(5)
C4 0.0413(6) 0.0396(6) 0.0326(5) -0.0067(5) -0.0068(4) 0.0102(4)
C5 0.0439(6) 0.0376(5) 0.0355(6) -0.0098(5) -0.0083(5) 0.0080(4)
C6 0.0432(6) 0.0397(6) 0.0343(6) -0.0098(5) -0.0074(5) 0.0104(4)
C7 0.0478(7) 0.0415(6) 0.0348(6) -0.0108(5) -0.0066(5) 0.0109(5)
C8 0.0732(10) 0.0453(7) 0.0341(6) -0.0204(7) -0.0007(6) 0.0068(5)
C9 0.0877(12) 0.0473(7) 0.0358(6) -0.0297(8) -0.0060(7) 0.0062(5)
C10 0.0589(8) 0.0435(6) 0.0338(6) -0.0225(6) -0.0105(5) 0.0099(5)
C11 0.0502(7) 0.0411(6) 0.0413(6) -0.0155(5) -0.0138(5) 0.0099(5)
C12 0.0579(8) 0.0505(7) 0.0376(6) -0.0178(6) -0.0165(6) 0.0149(5)
C13 0.0533(8) 0.0580(8) 0.0368(6) -0.0173(6) -0.0072(6) 0.0090(6)
C14 0.0555(9) 0.0513(8) 0.0506(8) -0.0061(6) -0.0119(7) 0.0095(6)
C15 0.0670(9) 0.0471(7) 0.0408(7) -0.0149(7) -0.0179(6) 0.0154(6)
C16 0.0720(11) 0.0771(11) 0.0423(8) -0.0227(9) -0.0191(7) 0.0046(7)
C17 0.0961(14) 0.0508(9) 0.0646(11) -0.0328(9) -0.0244(10) 0.0129(8)
C18 0.0773(11) 0.0520(8) 0.0379(7) -0.0135(7) -0.0116(7) 0.0019(6)

loop_
_atom_type_symbol
_atom_type_description
_atom_type_scat_dispersion_real
_atom_type_scat_dispersion_imag
_atom_type_scat_source
C C 0.0033 0.0016 'International Tables Vol C Tables 4.2.6.8 and 6.1.1.4'
H H 0.0000 0.0000 'International Tables Vol C Tables 4.2.6.8 and 6.1.1.4'
O O 0.0106 0.0060 'International Tables Vol C Tables 4.2.6.8 and 6.1.1.4'
Cl Cl 0.1484 0.1585 'International Tables Vol C Tables 4.2.6.8 and 6.1.1.4'

loop_
_geom_angle_atom_site_label_1
_geom_angle_atom_site_label_2
_geom_angle_atom_site_label_3
_geom_angle
C1 O1 C16 119.10(12)
C3 O2 C17 117.34(12)
C4 O3 C18 117.70(11)
O1 C1 C6 116.64(11)
O1 C1 C2 122.29(13)
C6 C1 C2 121.05(12)
C3 C2 C1 119.55(13)
C3 C2 H2A 120.2
C1 C2 H2A 120.2
O2 C3 C2 124.23(13)
O2 C3 C4 115.53(12)
C2 C3 C4 120.23(11)
O3 C4 C5 125.44(13)
O3 C4 C3 115.03(10)
C5 C4 C3 119.50(12)
C4 C5 C6 121.17(13)
C4 C5 H5A 119.4
C6 C5 H5A 119.4
C1 C6 C5 118.30(11)
C1 C6 C7 119.57(12)
C5 C6 C7 122.06(12)
C8 C7 C6 126.56(13)
C8 C7 H7A 116.7
C6 C7 H7A 116.7
C7 C8 C9 123.84(13)
C7 C8 H8A 118.1
C9 C8 H8A 118.1
O4 C9 C8 120.84(15)
O4 C9 C10 119.32(13)
C8 C9 C10 119.80(13)
C15 C10 C11 117.98(13)
C15 C10 C9 119.30(13)
C11 C10 C9 122.58(15)
C12 C11 C10 121.46(14)
C12 C11 Cl1 116.92(10)
C10 C11 Cl1 121.58(12)
C13 C12 C11 118.52(12)
C13 C12 H12A 120.7
C11 C12 H12A 120.7
C12 C13 C14 121.73(15)
C12 C13 Cl2 119.14(11)
C14 C13 Cl2 119.11(14)
C13 C14 C15 118.87(16)
C13 C14 H14A 120.6
C15 C14 H14A 120.6
C14 C15 C10 121.42(13)
C14 C15 H15A 119.3
C10 C15 H15A 119.3
O1 C16 H16A 109.5
O1 C16 H16B 109.5
H16A C16 H16B 109.5
O1 C16 H16C 109.5
H16A C16 H16C 109.5
H16B C16 H16C 109.5
O2 C17 H17A 109.5
O2 C17 H17B 109.5
H17A C17 H17B 109.5
O2 C17 H17C 109.5
H17A C17 H17C 109.5
H17B C17 H17C 109.5
O3 C18 H18A 109.5
O3 C18 H18B 109.5
H18A C18 H18B 109.5
O3 C18 H18C 109.5
H18A C18 H18C 109.5
H18B C18 H18C 109.5

loop_
_geom_bond_atom_site_label_1
_geom_bond_atom_site_label_2
_geom_bond_distance
Cl1 C11 1.7331(16)
Cl2 C13 1.7373(16)
O1 C1 1.3707(16)
O1 C16 1.396(2)
O2 C3 1.3569(14)
O2 C17 1.429(2)
O3 C4 1.3659(15)
O3 C18 1.415(2)
O4 C9 1.219(2)
C1 C6 1.389(2)
C1 C2 1.4007(17)
C2 C3 1.3833(19)
C2 H2A 0.9300
C3 C4 1.405(2)
C4 C5 1.3782(16)
C5 C6 1.4093(17)
C5 H5A 0.9300
C6 C7 1.4589(16)
C7 C8 1.338(2)
C7 H7A 0.9300
C8 C9 1.4626(19)
C8 H8A 0.9300
C9 C10 1.503(2)
C10 C15 1.388(2)
C10 C11 1.3952(18)
C11 C12 1.387(2)
C12 C13 1.376(2)
C12 H12A 0.9300
C13 C14 1.379(2)
C14 C15 1.383(2)
C14 H14A 0.9300
C15 H15A 0.9300
C16 H16A 0.9600
C16 H16B 0.9600
C16 H16C 0.9600
C17 H17A 0.9600
C17 H17B 0.9600
C17 H17C 0.9600
C18 H18A 0.9600
C18 H18B 0.9600
C18 H18C 0.9600

loop_
_geom_hbond_atom_site_label_D
_geom_hbond_atom_site_label_H
_geom_hbond_atom_site_label_A
_geom_hbond_site_symmetry_A
_geom_hbond_distance_DH
_geom_hbond_distance_HA
_geom_hbond_distance_DA
_geom_hbond_angle_DHA
_geom_hbond_publ_flag
C5 H5A O4 2_666 0.93 2.51 3.420(2) 165 y
C7 H7A O1 1_555 0.93 2.38 2.727(2) 102 y
C8 H8A O4 2_666 0.93 2.48 3.410(2) 174 y
C15 H15A O3 2_656 0.93 2.46 3.295(2) 149 y

loop_
_geom_torsion_atom_site_label_1
_geom_torsion_atom_site_label_2
_geom_torsion_atom_site_label_3
_geom_torsion_atom_site_label_4
_geom_torsion
C16 O1 C1 C6 -165.59(16)
C16 O1 C1 C2 16.0(3)
O1 C1 C2 C3 -179.69(15)
C6 C1 C2 C3 1.9(2)
C17 O2 C3 C2 8.0(2)
C17 O2 C3 C4 -172.63(15)
C1 C2 C3 O2 -178.38(14)
C1 C2 C3 C4 2.3(2)
C18 O3 C4 C5 -2.3(2)
C18 O3 C4 C3 175.90(14)
O2 C3 C4 O3 -1.68(19)
C2 C3 C4 O3 177.69(14)
O2 C3 C4 C5 176.60(13)
C2 C3 C4 C5 -4.0(2)
O3 C4 C5 C6 179.64(13)
C3 C4 C5 C6 1.6(2)
O1 C1 C6 C5 177.20(14)
C2 C1 C6 C5 -4.3(2)
O1 C1 C6 C7 -6.0(2)
C2 C1 C6 C7 172.48(14)
C4 C5 C6 C1 2.6(2)
C4 C5 C6 C7 -174.15(13)
C1 C6 C7 C8 169.38(16)
C5 C6 C7 C8 -13.9(2)
C6 C7 C8 C9 177.08(16)
C7 C8 C9 O4 167.0(2)
C7 C8 C9 C10 -15.1(3)
O4 C9 C10 C15 122.2(2)
C8 C9 C10 C15 -55.7(2)
O4 C9 C10 C11 -53.5(3)
C8 C9 C10 C11 128.58(17)
C15 C10 C11 C12 1.0(2)
C9 C10 C11 C12 176.75(14)
C15 C10 C11 Cl1 178.93(11)
C9 C10 C11 Cl1 -5.3(2)
C10 C11 C12 C13 -0.3(2)
Cl1 C11 C12 C13 -178.29(11)
C11 C12 C13 C14 -0.9(2)
C11 C12 C13 Cl2 177.71(11)
C12 C13 C14 C15 1.2(2)
Cl2 C13 C14 C15 -177.37(13)
C13 C14 C15 C10 -0.4(2)
C11 C10 C15 C14 -0.7(2)
C9 C10 C15 C14 -176.53(15)

loop_
_cod_related_entry_id
_cod_related_entry_database
_cod_related_entry_code
1 ChemSpider 30654989
